data_7228418
loop_
_publ_author_name
'Bush, T. S.'
'Catlow, C. R. A.'
'Battle, P. D.'

_publ_section_title
;
 Evolutionary programming techniques for predicting inorganic crystal
 structures
;
_journal_name_full 'Journal of Materials Chemistry'
_journal_page_first 1269
_journal_page_last 1272
_journal_volume 5
_journal_year 1995
_chemical_formula_moiety 'O4 Ru, 3(Li)'
_chemical_formula_sum 'Li3 O4 Ru'
_chemical_formula_weight 185.89
_space_group_IT_number 13
_symmetry_cell_setting monoclinic
_symmetry_Int_Tables_number 13
_symmetry_space_group_name_Hall '-P 2ya'
_symmetry_space_group_name_H-M 'P 1 2/a 1'
_cell_angle_alpha 90.
_cell_angle_beta 110.039(1)
_cell_angle_gamma 90.
_cell_formula_units_Z 2
_cell_length_a 5.10555(8)
_cell_length_b 5.85403(7)
_cell_length_c 5.10587(6)
_cell_volume 143.366(3)
_diffrn_ambient_temperature 293
_diffrn_radiation_probe x-ray
_diffrn_radiation_type CuK\a
_diffrn_radiation_wavelength 1.5418
_exptl_absorpt_coefficient_mu 42.874
_exptl_crystal_density_diffrn 4.306
_exptl_crystal_F_000 170
_pd_proc_ls_prof_R_factor 0.13
_pd_proc_ls_prof_wR_factor 0.182
_refine_ls_R_I_factor 0.084
_cod_data_source_file J-Mater-Chem-1995-5-1269-1272.cif
_cod_data_source_block Li3RuO4
_cod_depositor_comments
;
No thermal parameters provided, U = 0.01 fixed 

 Error in the title corrected
;
_cod_original_sg_symbol_H-M 'P 2/a'
_cod_database_code 7228418

loop_
_space_group_symop_id
_space_group_symop_operation_xyz
1 x,y,z
2 1/2-x,y,-z
3 -x,-y,-z
4 1/2+x,-y,z

loop_
_atom_site_label
_atom_site_type_symbol
_atom_site_thermal_displace_type
_atom_site_fract_x
_atom_site_fract_y
_atom_site_fract_z
_atom_site_occupancy
_atom_site_U_iso_or_equiv
_atom_site_calc_flag
_atom_site_refinement_flags
_atom_site_disorder_assembly
_atom_site_disorder_group
Ru Ru Uiso 0.25000 0.8645(2) 0.00000 1.000 0.0100 . . . .
O1 O Uiso 0.012(3) 0.6292(7) 0.749(3) 1.000 0.0100 . . . .
O2 O Uiso 0.498(3) 0.1156(7) 0.227(3) 1.000 0.0100 . . . .
Li1 Li Uiso 0.75000 0.579(3) 0.00000 1.000 0.0100 . . . .
Li2 Li Uiso 0.75000 0.816(3) 0.50000 1.000 0.0100 . . . .
Li3 Li Uiso 0.75000 0.454(3) 0.50000 1.000 0.0100 . . . .

loop_
_geom_angle_atom_site_label_1
_geom_angle_atom_site_label_2
_geom_angle_atom_site_label_3
_geom_angle
_geom_angle_site_symmetry_1
_geom_angle_site_symmetry_2
_geom_angle_site_symmetry_3
_geom_angle_publ_flag
O1 Ru O2 175.1(6) 1_554 . 1_565 yes
O1 Ru O1 92.2(4) 1_554 . 2_556 yes
O1 Ru O2 90.6(4) 1_554 . 2_565 yes
Ru Ru O1 92.0(4) 3_575 . 1_554 yes
O1 Ru O2 92.2(6) 1_554 . 3_665 yes
Ru Ru O1 134.2(5) 3_675 . 1_554 yes
O1 Ru O2 92.4(6) 1_554 . 4_465 yes
O1 Ru O2 90.6(4) 2_556 . 1_565 yes
O2 Ru O2 86.9(5) 1_565 . 2_565 yes
Ru Ru O2 88.9(4) 3_575 . 1_565 yes
O2 Ru O2 83.7(5) 1_565 . 3_665 yes
Ru Ru O2 41.6(4) 3_675 . 1_565 yes
O2 Ru O2 91.5(5) 1_565 . 4_465 yes
O1 Ru O2 175.1(5) 2_556 . 2_565 yes
Ru Ru O1 134.2(4) 3_575 . 2_556 yes
O1 Ru O2 92.4(6) 2_556 . 3_665 yes
Ru Ru O1 92.0(4) 3_675 . 2_556 yes
O1 Ru O2 92.2(5) 2_556 . 4_465 yes
Ru Ru O2 41.6(4) 3_575 . 2_565 yes
O2 Ru O2 91.5(5) 2_565 . 3_665 yes
Ru Ru O2 88.9(4) 3_675 . 2_565 yes
O2 Ru O2 83.7(5) 2_565 . 4_465 yes
Ru Ru O2 133.0(3) 3_575 . 3_665 yes
Ru Ru Ru 116.28(5) 3_575 . 3_675 yes
Ru Ru O2 42.0(3) 3_575 . 4_465 yes
Ru Ru O2 42.0(3) 3_675 . 3_665 yes
O2 Ru O2 173.35(18) 3_665 . 4_465 yes
Ru Ru O2 133.0(3) 3_675 . 4_465 yes
Ru O2 Ru 96.3(5) 1_545 . 3_665 yes

loop_
_geom_bond_atom_site_label_1
_geom_bond_atom_site_label_2
_geom_bond_distance
_geom_bond_site_symmetry_1
_geom_bond_site_symmetry_2
_geom_bond_publ_flag
Ru O1 1.987(11) . 1_554 yes
Ru O2 2.025(11) . 1_565 yes
Ru O1 1.987(11) . 2_556 yes
Ru O2 2.025(11) . 2_565 yes
Ru Ru 3.0056(9) . 3_575 yes
Ru O2 2.009(16) . 3_665 yes
Ru Ru 3.0056(9) . 3_675 yes
Ru O2 2.009(16) . 4_465 yes
